data_1551681
loop_
_publ_author_name
'MIKURIYA, Masahiro'
'YAMAMOTO, Junya'
'OUCHI, Kazuya'
'YOSHIOKA, Daisuke'
'TANAKA, Hidekazu'
'HANDA, Makoto'

_publ_section_title
;
 Synthesis, Crystal Structure, and N2-Adsorption Property of a Chain
 Complex of Rhodium(II) Acetate and 1,4-Diazabicyclo[2.2.2]octane
;
_journal_issue 0
_journal_name_full 'X-ray Structure Analysis Online'
_journal_page_first 7
_journal_paper_doi 10.2116/xraystruct.29.7
_journal_volume 29
_journal_year 2013
_chemical_formula_sum 'C14 H24 N2 O8 Rh2'
_chemical_formula_weight 554.17
_space_group_IT_number 15
_space_group_name_Hall '-C 2yc'
_space_group_name_H-M_alt 'C 1 2/c 1'
_symmetry_cell_setting monoclinic
_symmetry_space_group_name_Hall '-C 2yc'
_symmetry_space_group_name_H-M 'C 1 2/c 1'
_atom_sites_solution_hydrogens geom
_atom_sites_solution_primary direct
_atom_sites_solution_secondary difmap
_audit_creation_method SHELXL-97
_cell_angle_alpha 90.00
_cell_angle_beta 97.202(13)
_cell_angle_gamma 90.00
_cell_formula_units_Z 4
_cell_length_a 10.274(6)
_cell_length_b 15.689(10)
_cell_length_c 11.547(7)
_cell_measurement_temperature 293(2)
_cell_volume 1847(2)
_computing_cell_refinement 'Bruker SMART'
_computing_data_collection 'Bruker SMART'
_computing_data_reduction 'Bruker SAINT'
_computing_molecular_graphics 'Bruker SHELXL'
_computing_publication_material 'Bruker SHELXL'
_computing_structure_refinement 'SHELXL-97 (Sheldrick, 1997)'
_computing_structure_solution 'SHELXS-97 (Sheldrick, 1990)'
_diffrn_ambient_temperature 293(2)
_diffrn_measured_fraction_theta_full 0.999
_diffrn_measured_fraction_theta_max 0.917
_diffrn_measurement_device_type 'CCD area detector'
_diffrn_measurement_method 'psi and omega scans'
_diffrn_radiation_monochromator graphite
_diffrn_radiation_source 'fine-focus sealed tube'
_diffrn_radiation_type MoK\a
_diffrn_radiation_wavelength 0.71073
_diffrn_reflns_av_R_equivalents 0.0727
_diffrn_reflns_av_sigmaI/netI 0.0762
_diffrn_reflns_limit_h_max 11
_diffrn_reflns_limit_h_min -13
_diffrn_reflns_limit_k_max 21
_diffrn_reflns_limit_k_min -18
_diffrn_reflns_limit_l_max 12
_diffrn_reflns_limit_l_min -14
_diffrn_reflns_number 5584
_diffrn_reflns_theta_full 25.00
_diffrn_reflns_theta_max 28.57
_diffrn_reflns_theta_min 2.38
_exptl_absorpt_coefficient_mu 1.831
_exptl_absorpt_correction_T_max 0.8981
_exptl_absorpt_correction_T_min 0.7707
_exptl_absorpt_correction_type empirical
_exptl_absorpt_process_details SADABS
_exptl_crystal_colour red
_exptl_crystal_density_diffrn 1.993
_exptl_crystal_density_method 'not measured'
_exptl_crystal_description plate
_exptl_crystal_F_000 1104
_exptl_crystal_size_max 0.15
_exptl_crystal_size_mid 0.15
_exptl_crystal_size_min 0.06
_refine_diff_density_max 2.037
_refine_diff_density_min -2.151
_refine_diff_density_rms 0.260
_refine_ls_extinction_method none
_refine_ls_goodness_of_fit_ref 0.951
_refine_ls_hydrogen_treatment constr
_refine_ls_matrix_type full
_refine_ls_number_parameters 145
_refine_ls_number_reflns 2174
_refine_ls_number_restraints 0
_refine_ls_restrained_S_all 0.951
_refine_ls_R_factor_all 0.0883
_refine_ls_R_factor_gt 0.0642
_refine_ls_shift/su_max 0.000
_refine_ls_shift/su_mean 0.000
_refine_ls_structure_factor_coef Fsqd
_refine_ls_weighting_details 'calc w=1/[\s^2^(Fo^2^)+(0.1046P)^2^+0.0000P] where P=(Fo^2^+2Fc^2^)/3'
_refine_ls_weighting_scheme calc
_refine_ls_wR_factor_gt 0.1509
_refine_ls_wR_factor_ref 0.1598
_reflns_number_gt 1510
_reflns_number_total 2174
_reflns_threshold_expression >2sigma(I)
_cod_data_source_file 29_7_1.txt
_cod_data_source_block rhacdab
_cod_depositor_comments
;
The following automatic conversions were performed:

'_symmetry_cell_setting' value 'Monoclinic' changed to 'monoclinic'
according to
/home/andrius/struct/COD-crude-data/automatic-downloads/current/J-STAGE/lib/dictionaries/cif_core.dic
dictionary named 'cif_core.dic' version 2.4.2 from 2011-04-26.

Automatic conversion script
Id: cif_fix_values 6524 2018-11-02 12:15:13Z antanas 
;
_cod_original_sg_symbol_H-M C2/c
_cod_database_code 1551681

loop_
_symmetry_equiv_pos_as_xyz
'x, y, z'
'-x, y, -z+1/2'
'x+1/2, y+1/2, z'
'-x+1/2, y+1/2, -z+1/2'
'-x, -y, -z'
'x, -y, z-1/2'
'-x+1/2, -y+1/2, -z'
'x+1/2, -y+1/2, z-1/2'

loop_
_atom_site_label
_atom_site_type_symbol
_atom_site_fract_x
_atom_site_fract_y
_atom_site_fract_z
_atom_site_U_iso_or_equiv
_atom_site_adp_type
_atom_site_occupancy
_atom_site_symmetry_multiplicity
_atom_site_calc_flag
_atom_site_refinement_flags
Rh1 Rh 0.18676(5) 0.18723(3) 0.00005(5) 0.0309(2) Uani 1 1 d .
O1 O 0.3542(5) 0.1254(3) 0.0589(5) 0.0447(13) Uani 1 1 d .
O2 O 0.2248(5) 0.1662(3) -0.1645(5) 0.0419(12) Uani 1 1 d .
O3 O 0.0288(5) 0.2582(3) -0.0586(5) 0.0438(13) Uani 1 1 d .
O4 O 0.1571(5) 0.2155(3) 0.1654(4) 0.0408(12) Uani 1 1 d .
N1 N 0.0686(5) 0.0670(3) 0.0013(5) 0.0287(12) Uani 1 1 d .
C1 C 0.4546(7) 0.1659(5) 0.0737(7) 0.0374(17) Uani 1 1 d .
C2 C 0.5766(7) 0.1141(6) 0.1123(8) 0.051(2) Uani 1 1 d .
H2A H 0.5520 0.0568 0.1295 0.077 Uiso 1 1 calc R
H2B H 0.6236 0.1393 0.1809 0.077 Uiso 1 1 calc R
H2C H 0.6317 0.1132 0.0510 0.077 Uiso 1 1 calc R
C3 C 0.2038(7) 0.2803(5) 0.2102(6) 0.0379(16) Uani 1 1 d .
C4 C 0.1744(9) 0.3013(6) 0.3288(7) 0.054(2) Uani 1 1 d .
H4A H 0.2171 0.3537 0.3540 0.081 Uiso 1 1 calc R
H4B H 0.2056 0.2563 0.3815 0.081 Uiso 1 1 calc R
H4C H 0.0813 0.3075 0.3280 0.081 Uiso 1 1 calc R
C5A C -0.0464(15) 0.0815(10) 0.0626(17) 0.046(4) Uani 0.50 1 d P
H5A H -0.1019 0.1250 0.0223 0.055 Uiso 0.50 1 calc PR
H5B H -0.0183 0.1012 0.1414 0.055 Uiso 0.50 1 calc PR
C6A C 0.024(2) 0.0414(11) -0.1131(14) 0.055(5) Uani 0.50 1 d P
H6A H 0.0990 0.0275 -0.1530 0.066 Uiso 0.50 1 calc PR
H6B H -0.0222 0.0884 -0.1544 0.066 Uiso 0.50 1 calc PR
C7A C 0.1412(15) 0.0010(10) 0.058(2) 0.052(5) Uani 0.50 1 d P
H7A H 0.1675 0.0169 0.1387 0.063 Uiso 0.50 1 calc PR
H7B H 0.2202 -0.0078 0.0214 0.063 Uiso 0.50 1 calc PR
C5B C 0.1239(17) 0.0019(10) -0.0665(18) 0.050(5) Uani 0.50 1 d P
H5C H 0.2149 -0.0077 -0.0355 0.060 Uiso 0.50 1 calc PR
H5D H 0.1212 0.0208 -0.1468 0.060 Uiso 0.50 1 calc PR
C6B C 0.067(3) 0.0361(13) 0.1173(15) 0.074(7) Uani 0.50 1 d P
H6C H 0.0365 0.0803 0.1659 0.089 Uiso 0.50 1 calc PR
H6D H 0.1553 0.0199 0.1504 0.089 Uiso 0.50 1 calc PR
C7B C -0.0632(14) 0.0824(10) -0.0541(18) 0.052(4) Uani 0.50 1 d P
H7C H -0.0607 0.1036 -0.1327 0.062 Uiso 0.50 1 calc PR
H7D H -0.1052 0.1251 -0.0106 0.062 Uiso 0.50 1 calc PR

loop_
_atom_site_aniso_label
_atom_site_aniso_U_11
_atom_site_aniso_U_22
_atom_site_aniso_U_33
_atom_site_aniso_U_23
_atom_site_aniso_U_13
_atom_site_aniso_U_12
Rh1 0.0232(3) 0.0363(4) 0.0353(3) -0.0012(2) 0.0114(2) -0.0066(2)
O1 0.028(3) 0.052(3) 0.053(4) 0.005(3) 0.003(2) -0.002(2)
O2 0.039(3) 0.049(3) 0.040(3) -0.009(2) 0.015(2) -0.012(2)
O3 0.025(3) 0.055(3) 0.052(3) 0.003(3) 0.004(2) -0.004(2)
O4 0.036(3) 0.050(3) 0.039(3) -0.006(2) 0.016(2) -0.012(2)
N1 0.021(3) 0.035(3) 0.031(3) -0.001(2) 0.006(2) -0.005(2)
C1 0.030(4) 0.046(4) 0.037(4) -0.003(3) 0.008(3) -0.010(3)
C2 0.032(4) 0.061(5) 0.062(6) 0.010(4) 0.009(4) 0.001(4)
C3 0.033(4) 0.048(4) 0.034(4) 0.000(3) 0.009(3) -0.004(3)
C4 0.054(5) 0.071(6) 0.041(5) -0.013(4) 0.021(4) -0.016(4)
C5A 0.032(8) 0.048(9) 0.061(11) -0.012(8) 0.022(8) -0.012(7)
C6A 0.083(14) 0.049(9) 0.035(9) -0.002(7) 0.014(9) -0.032(10)
C7A 0.027(8) 0.041(8) 0.089(16) 0.006(9) 0.009(9) -0.012(7)
C5B 0.042(9) 0.043(8) 0.075(13) -0.012(9) 0.042(9) -0.016(7)
C6B 0.12(2) 0.069(12) 0.030(9) 0.003(8) 0.003(11) -0.065(14)
C7B 0.028(8) 0.041(8) 0.085(14) 0.005(9) 0.004(8) -0.010(6)

loop_
_atom_type_symbol
_atom_type_description
_atom_type_scat_dispersion_real
_atom_type_scat_dispersion_imag
_atom_type_scat_source
C C 0.0033 0.0016 'International Tables Vol C Tables 4.2.6.8 and 6.1.1.4'
H H 0.0000 0.0000 'International Tables Vol C Tables 4.2.6.8 and 6.1.1.4'
N N 0.0061 0.0033 'International Tables Vol C Tables 4.2.6.8 and 6.1.1.4'
O O 0.0106 0.0060 'International Tables Vol C Tables 4.2.6.8 and 6.1.1.4'
Rh Rh -1.1178 0.9187 'International Tables Vol C Tables 4.2.6.8 and 6.1.1.4'

loop_
_geom_angle_atom_site_label_1
_geom_angle_atom_site_label_2
_geom_angle_atom_site_label_3
_geom_angle
_geom_angle_site_symmetry_1
_geom_angle_site_symmetry_3
O2 Rh1 O3 91.0(2) . .
O2 Rh1 O1 88.9(2) . .
O3 Rh1 O1 175.1(2) . .
O2 Rh1 O4 175.96(18) . .
O3 Rh1 O4 89.2(2) . .
O1 Rh1 O4 90.6(2) . .
O2 Rh1 N1 92.2(2) . .
O3 Rh1 N1 93.0(2) . .
O1 Rh1 N1 91.9(2) . .
O4 Rh1 N1 91.87(19) . .
O2 Rh1 Rh1 87.96(14) . 7
O3 Rh1 Rh1 87.65(15) . 7
O1 Rh1 Rh1 87.43(16) . 7
O4 Rh1 Rh1 88.02(14) . 7
N1 Rh1 Rh1 179.30(15) . 7
C1 O1 Rh1 118.2(5) . .
C3 O2 Rh1 118.3(5) 7 .
C1 O3 Rh1 117.8(5) 7 .
C3 O4 Rh1 119.3(5) . .
C7A N1 C6A 108.8(13) . .
C7A N1 C6B 51.1(12) . .
C6A N1 C6B 138.3(10) . .
C7A N1 C7B 138.7(9) . .
C6A N1 C7B 56.8(11) . .
C6B N1 C7B 110.8(13) . .
C7A N1 C5B 60.3(13) . .
C6A N1 C5B 52.5(11) . .
C6B N1 C5B 108.5(14) . .
C7B N1 C5B 106.8(12) . .
C7A N1 C5A 107.7(12) . .
C6A N1 C5A 108.1(12) . .
C6B N1 C5A 59.9(13) . .
C7B N1 C5A 54.6(10) . .
C5B N1 C5A 139.8(9) . .
C7A N1 Rh1 111.7(7) . .
C6A N1 Rh1 110.4(7) . .
C6B N1 Rh1 111.2(7) . .
C7B N1 Rh1 109.6(7) . .
C5B N1 Rh1 109.9(6) . .
C5A N1 Rh1 110.0(6) . .
O1 C1 O3 128.9(8) . 7
O1 C1 C2 114.9(7) . .
O3 C1 C2 116.2(7) 7 .
C1 C2 H2A 109.5 . .
C1 C2 H2B 109.5 . .
H2A C2 H2B 109.5 . .
C1 C2 H2C 109.5 . .
H2A C2 H2C 109.5 . .
H2B C2 H2C 109.5 . .
O4 C3 O2 126.4(7) . 7
O4 C3 C4 117.8(7) . .
O2 C3 C4 115.7(7) 7 .
C3 C4 H4A 109.5 . .
C3 C4 H4B 109.5 . .
H4A C4 H4B 109.5 . .
C3 C4 H4C 109.5 . .
H4A C4 H4C 109.5 . .
H4B C4 H4C 109.5 . .
N1 C5A C5B 109.5(11) . 5
N1 C5A H5A 109.8 . .
C5B C5A H5A 109.8 5 .
N1 C5A H5B 109.8 . .
C5B C5A H5B 109.8 5 .
H5A C5A H5B 108.2 . .
N1 C6A C6B 112.6(12) . 5
N1 C6A H6A 109.1 . .
C6B C6A H6A 109.1 5 .
N1 C6A H6B 109.1 . .
C6B C6A H6B 109.1 5 .
H6A C6A H6B 107.8 . .
N1 C7A C7B 112.0(12) . 5
N1 C7A H7A 109.2 . .
C7B C7A H7A 109.2 5 .
N1 C7A H7B 109.2 . .
C7B C7A H7B 109.2 5 .
H7A C7A H7B 107.9 . .
N1 C5B C5A 110.2(10) . 5
N1 C5B H5C 109.6 . .
C5A C5B H5C 109.6 5 .
N1 C5B H5D 109.6 . .
C5A C5B H5D 109.6 5 .
H5C C5B H5D 108.1 . .
N1 C6B C6A 108.5(13) . 5
N1 C6B H6C 110.0 . .
C6A C6B H6C 110.0 5 .
N1 C6B H6D 110.0 . .
C6A C6B H6D 110.0 5 .
H6C C6B H6D 108.4 . .
N1 C7B C7A 109.2(12) . 5
N1 C7B H7C 109.8 . .
C7A C7B H7C 109.8 5 .
N1 C7B H7D 109.8 . .
C7A C7B H7D 109.8 5 .
H7C C7B H7D 108.3 . .

loop_
_geom_bond_atom_site_label_1
_geom_bond_atom_site_label_2
_geom_bond_distance
_geom_bond_site_symmetry_2
Rh1 O2 2.014(5) .
Rh1 O3 2.015(5) .
Rh1 O1 2.017(5) .
Rh1 O4 2.020(5) .
Rh1 N1 2.244(5) .
Rh1 Rh1 2.3598(15) 7
O1 C1 1.206(8) .
O2 C3 1.272(8) 7
O3 C1 1.218(9) 7
O4 C3 1.213(9) .
N1 C7A 1.391(18) .
N1 C6A 1.402(17) .
N1 C6B 1.426(18) .
N1 C7B 1.443(16) .
N1 C5B 1.446(15) .
N1 C5A 1.469(14) .
C1 O3 1.218(9) 7
C1 C2 1.514(11) .
C2 H2A 0.9600 .
C2 H2B 0.9600 .
C2 H2C 0.9600 .
C3 O2 1.272(8) 7
C3 C4 1.475(10) .
C4 H4A 0.9600 .
C4 H4B 0.9600 .
C4 H4C 0.9600 .
C5A C5B 1.54(2) 5
C5A H5A 0.9700 .
C5A H5B 0.9700 .
C6A C6B 1.53(2) 5
C6A H6A 0.9700 .
C6A H6B 0.9700 .
C7A C7B 1.53(2) 5
C7A H7A 0.9700 .
C7A H7B 0.9700 .
C5B C5A 1.54(2) 5
C5B H5C 0.9700 .
C5B H5D 0.9700 .
C6B C6A 1.53(2) 5
C6B H6C 0.9700 .
C6B H6D 0.9700 .
C7B C7A 1.53(2) 5
C7B H7C 0.9700 .
C7B H7D 0.9700 .
